data_7045651
loop_
_publ_author_name
'Du, Jun'
'Kodikara, Mahesh S.'
'Moxey, Graeme J.'
'Morshedi, Mahbod'
'Barlow, Adam'
'Quintana, Crist\'obal'
'Wang, Genmiao'
'Stranger, Robert'
'Zhang, Chi'
'Cifuentes, Marie P.'
'Humphrey, Mark G.'

_publ_section_title
;
 Quadratic and cubic hyperpolarizabilities of
 nitro-phenyl/-naphthalenyl/-anthracenyl alkynyl complexes.
;
_journal_issue 13
_journal_name_full 'Dalton transactions (Cambridge, England : 2003)'
_journal_page_first 4560
_journal_page_last 4571
_journal_paper_doi 10.1039/c8dt00155c
_journal_volume 47
_journal_year 2018
_chemical_formula_moiety 'C60 H52 Cl N O2 P4 Ru, C D Cl3'
_chemical_formula_sum 'C61 H52 Cl4 D N O2 P4 Ru'
_chemical_formula_weight 1199.80
_space_group_crystal_system triclinic
_space_group_IT_number 2
_space_group_name_Hall '-P 1'
_space_group_name_H-M_alt 'P -1'
_symmetry_space_group_name_Hall '-P 1'
_symmetry_space_group_name_H-M 'P -1'
_atom_sites_solution_hydrogens geom
_audit_creation_date 2016-02-03
_audit_creation_method
;
Olex2 1.2
(compiled 2015.09.30 svn.r3233 for OlexSys, GUI svn.r5103)
;
_audit_update_record
;
2016-02-11 deposited with the CCDC.
2018-02-16 downloaded from the CCDC.
;
_cell_angle_alpha 117.477(2)
_cell_angle_beta 95.3545(14)
_cell_angle_gamma 103.8648(14)
_cell_formula_units_Z 1
_cell_length_a 9.41766(14)
_cell_length_b 12.8965(2)
_cell_length_c 13.5842(3)
_cell_measurement_reflns_used 13182
_cell_measurement_temperature 150.01(10)
_cell_measurement_theta_max 72.2090
_cell_measurement_theta_min 3.7660
_cell_volume 1380.72(5)
_computing_cell_refinement
;
CrysAlisPro, Agilent Technologies,
Version 1.171.37.35h (release 09-02-2015 CrysAlis171 .NET)
(compiled Feb  9 2015,16:26:32)
;
_computing_data_collection
;
CrysAlisPro, Agilent Technologies,
Version 1.171.37.35h (release 09-02-2015 CrysAlis171 .NET)
(compiled Feb  9 2015,16:26:32)
;
_computing_data_reduction
;
CrysAlisPro, Agilent Technologies,
Version 1.171.37.35h (release 09-02-2015 CrysAlis171 .NET)
(compiled Feb  9 2015,16:26:32)
;
_computing_molecular_graphics 'Olex2 (Dolomanov et al., 2009)'
_computing_publication_material 'Olex2 (Dolomanov et al., 2009)'
_computing_structure_refinement 'ShelXL (Sheldrick, 2015)'
_computing_structure_solution 'olex2.solve (Bourhis et al., 2015)'
_diffrn_ambient_environment N~2~
_diffrn_ambient_temperature 150.01(10)
_diffrn_detector 'CCD plate'
_diffrn_detector_area_resol_mean 8.1297
_diffrn_detector_type EosS2
_diffrn_measured_fraction_theta_full 1.000
_diffrn_measured_fraction_theta_max 0.995
_diffrn_measurement_details
;
#__ type_ start__ end____ width___ exp.time_
  1 omega   23.00   89.00   1.0000    5.0000
omega____ theta____ kappa____ phi______ frames
    -       36.0254 -125.0000   60.0000 66

#__ type_ start__ end____ width___ exp.time_
  2 omega   17.00  105.00   1.0000    5.0000
omega____ theta____ kappa____ phi______ frames
    -       36.0254   38.0000  120.0000 88

#__ type_ start__ end____ width___ exp.time_
  3 omega   23.00   89.00   1.0000    5.0000
omega____ theta____ kappa____ phi______ frames
    -       36.0254 -125.0000  -90.0000 66

#__ type_ start__ end____ width___ exp.time_
  4 omega   17.00  105.00   1.0000    5.0000
omega____ theta____ kappa____ phi______ frames
    -       36.0254   38.0000    0.0000 88

#__ type_ start__ end____ width___ exp.time_
  5 omega   19.00  103.00   1.0000    5.0000
omega____ theta____ kappa____ phi______ frames
    -       36.0254   57.0000 -180.0000 84

#__ type_ start__ end____ width___ exp.time_
  6 omega    1.00   75.00   1.0000    5.0000
omega____ theta____ kappa____ phi______ frames
    -       36.0254  -99.0000  120.0000 74

#__ type_ start__ end____ width___ exp.time_
  7 omega   19.00  103.00   1.0000    5.0000
omega____ theta____ kappa____ phi______ frames
    -       36.0254   57.0000  150.0000 84

#__ type_ start__ end____ width___ exp.time_
  8 omega  -35.00   65.00   1.0000    5.0000
omega____ theta____ kappa____ phi______ frames
    -       36.0254  -19.0000 -180.0000 100

#__ type_ start__ end____ width___ exp.time_
  9 omega   38.00  116.00   1.0000   20.0000
omega____ theta____ kappa____ phi______ frames
    -      108.0000 -111.0000 -180.0000 78

#__ type_ start__ end____ width___ exp.time_
 10 omega   38.00   90.00   1.0000   20.0000
omega____ theta____ kappa____ phi______ frames
    -      108.0000  -30.0000  120.0000 52

#__ type_ start__ end____ width___ exp.time_
 11 omega   91.00  176.00   1.0000   20.0000
omega____ theta____ kappa____ phi______ frames
    -      108.0000   45.0000  -60.0000 85

#__ type_ start__ end____ width___ exp.time_
 12 omega   39.00  109.00   1.0000   20.0000
omega____ theta____ kappa____ phi______ frames
    -      108.0000  -94.0000  -90.0000 70

#__ type_ start__ end____ width___ exp.time_
 13 omega   38.00  116.00   1.0000   20.0000
omega____ theta____ kappa____ phi______ frames
    -      108.0000 -111.0000   90.0000 78

#__ type_ start__ end____ width___ exp.time_
 14 omega   38.00   90.00   1.0000   20.0000
omega____ theta____ kappa____ phi______ frames
    -      108.0000  -30.0000 -150.0000 52

#__ type_ start__ end____ width___ exp.time_
 15 omega   41.00  126.00   1.0000   20.0000
omega____ theta____ kappa____ phi______ frames
    -      108.0000  -61.0000   90.0000 85

#__ type_ start__ end____ width___ exp.time_
 16 omega   39.00  109.00   1.0000   20.0000
omega____ theta____ kappa____ phi______ frames
    -      108.0000  -94.0000   30.0000 70

#__ type_ start__ end____ width___ exp.time_
 17 omega   40.00   98.00   1.0000   20.0000
omega____ theta____ kappa____ phi______ frames
    -      108.0000  -45.0000   60.0000 58

#__ type_ start__ end____ width___ exp.time_
 18 omega   39.00  109.00   1.0000   20.0000
omega____ theta____ kappa____ phi______ frames
    -      108.0000  -94.0000 -150.0000 70

#__ type_ start__ end____ width___ exp.time_
 19 omega   91.00  176.00   1.0000   20.0000
omega____ theta____ kappa____ phi______ frames
    -      108.0000   45.0000    0.0000 85

#__ type_ start__ end____ width___ exp.time_
 20 omega   39.00  109.00   1.0000   20.0000
omega____ theta____ kappa____ phi______ frames
    -      108.0000  -94.0000   90.0000 70

#__ type_ start__ end____ width___ exp.time_
 21 omega   40.00   98.00   1.0000   20.0000
omega____ theta____ kappa____ phi______ frames
    -      108.0000  -45.0000 -180.0000 58

#__ type_ start__ end____ width___ exp.time_
 22 omega   37.00  146.00   1.0000   20.0000
omega____ theta____ kappa____ phi______ frames
    -      108.0000  -15.0000   30.0000 109

#__ type_ start__ end____ width___ exp.time_
 23 omega   39.00  109.00   1.0000   20.0000
omega____ theta____ kappa____ phi______ frames
    -      108.0000  -94.0000  -30.0000 70

#__ type_ start__ end____ width___ exp.time_
 24 omega   40.00   98.00   1.0000   20.0000
omega____ theta____ kappa____ phi______ frames
    -      108.0000  -45.0000  -90.0000 58

#__ type_ start__ end____ width___ exp.time_
 25 omega   37.00  146.00   1.0000   20.0000
omega____ theta____ kappa____ phi______ frames
    -      108.0000  -15.0000 -120.0000 109

#__ type_ start__ end____ width___ exp.time_
 26 omega  100.00  178.00   1.0000   20.0000
omega____ theta____ kappa____ phi______ frames
    -      108.0000  111.0000    0.0000 78

#__ type_ start__ end____ width___ exp.time_
 27 omega   57.00  150.00   1.0000   20.0000
omega____ theta____ kappa____ phi______ frames
    -      108.0000  178.0000  -30.0000 93

#__ type_ start__ end____ width___ exp.time_
 28 omega   66.00   91.00   1.0000   20.0000
omega____ theta____ kappa____ phi______ frames
    -      108.0000  -45.0000   30.0000 25

#__ type_ start__ end____ width___ exp.time_
 29 omega   66.00  113.00   1.0000   20.0000
omega____ theta____ kappa____ phi______ frames
    -      108.0000 -111.0000    0.0000 47

#__ type_ start__ end____ width___ exp.time_
 30 omega  127.00  166.00   1.0000   20.0000
omega____ theta____ kappa____ phi______ frames
    -      108.0000  111.0000  -30.0000 39

#__ type_ start__ end____ width___ exp.time_
 31 omega   40.00   69.00   1.0000   20.0000
omega____ theta____ kappa____ phi______ frames
    -      108.0000  -30.0000  -60.0000 29

#__ type_ start__ end____ width___ exp.time_
 32 omega   45.00   97.00   1.0000   20.0000
omega____ theta____ kappa____ phi______ frames
    -      108.0000  -45.0000    0.0000 52

#__ type_ start__ end____ width___ exp.time_
 33 omega   76.00  112.00   1.0000   20.0000
omega____ theta____ kappa____ phi______ frames
    -      108.0000  -61.0000  -60.0000 36

#__ type_ start__ end____ width___ exp.time_
 34 omega   43.00   94.00   1.0000   20.0000
omega____ theta____ kappa____ phi______ frames
    -      108.0000  -45.0000  -60.0000 51

#__ type_ start__ end____ width___ exp.time_
 35 omega  109.00  150.00   1.0000   20.0000
omega____ theta____ kappa____ phi______ frames
    -      108.0000   61.0000 -120.0000 41

#__ type_ start__ end____ width___ exp.time_
 36 omega   97.00  172.00   1.0000   20.0000
omega____ theta____ kappa____ phi______ frames
    -      108.0000   30.0000   60.0000 75

#__ type_ start__ end____ width___ exp.time_
 37 omega   55.00   91.00   1.0000   20.0000
omega____ theta____ kappa____ phi______ frames
    -      108.0000  -94.0000 -180.0000 36

#__ type_ start__ end____ width___ exp.time_
 38 omega  122.00  148.00   1.0000   20.0000
omega____ theta____ kappa____ phi______ frames
    -      108.0000  111.0000 -150.0000 26

#__ type_ start__ end____ width___ exp.time_
 39 omega   90.00  116.00   1.0000   20.0000
omega____ theta____ kappa____ phi______ frames
    -      108.0000 -111.0000  -90.0000 26

#__ type_ start__ end____ width___ exp.time_
 40 omega  102.00  128.00   1.0000   20.0000
omega____ theta____ kappa____ phi______ frames
    -      108.0000   45.0000  -90.0000 26

#__ type_ start__ end____ width___ exp.time_
 41 omega   57.00   83.00   1.0000   20.0000
omega____ theta____ kappa____ phi______ frames
    -      108.0000  -61.0000 -180.0000 26

#__ type_ start__ end____ width___ exp.time_
 42 omega  101.00  127.00   1.0000   20.0000
omega____ theta____ kappa____ phi______ frames
    -      108.0000   30.0000   90.0000 26

#__ type_ start__ end____ width___ exp.time_
 43 omega   90.00  131.00   1.0000   20.0000
omega____ theta____ kappa____ phi______ frames
    -      108.0000  178.0000 -150.0000 41

#__ type_ start__ end____ width___ exp.time_
 44 omega   46.00   85.00   1.0000   20.0000
omega____ theta____ kappa____ phi______ frames
    -      108.0000  -94.0000  -60.0000 39
;
_diffrn_measurement_device 'four-circle diffractometer'
_diffrn_measurement_device_type 'SuperNova, Dual, Cu at zero, EosS2'
_diffrn_measurement_method '\w scans'
_diffrn_orient_matrix_UB_11 0.0750582000
_diffrn_orient_matrix_UB_12 0.1077616000
_diffrn_orient_matrix_UB_13 0.1224066000
_diffrn_orient_matrix_UB_21 0.0454416000
_diffrn_orient_matrix_UB_22 -0.0890211000
_diffrn_orient_matrix_UB_23 0.0328675000
_diffrn_orient_matrix_UB_31 0.1495850000
_diffrn_orient_matrix_UB_32 0.0256997000
_diffrn_orient_matrix_UB_33 -0.0353014000
_diffrn_radiation_monochromator mirror
_diffrn_radiation_probe x-ray
_diffrn_radiation_type CuK\a
_diffrn_radiation_wavelength 1.54184
_diffrn_reflns_av_R_equivalents 0.0220
_diffrn_reflns_av_unetI/netI 0.0220
_diffrn_reflns_Laue_measured_fraction_full 1.000
_diffrn_reflns_Laue_measured_fraction_max 0.995
_diffrn_reflns_limit_h_max 11
_diffrn_reflns_limit_h_min -9
_diffrn_reflns_limit_k_max 15
_diffrn_reflns_limit_k_min -15
_diffrn_reflns_limit_l_max 16
_diffrn_reflns_limit_l_min -16
_diffrn_reflns_number 19019
_diffrn_reflns_point_group_measured_fraction_full 1.000
_diffrn_reflns_point_group_measured_fraction_max 0.995
_diffrn_reflns_theta_full 67.684
_diffrn_reflns_theta_max 72.504
_diffrn_reflns_theta_min 3.934
_diffrn_source 'sealed X-ray tube'
_diffrn_source_type 'SuperNova (Cu) X-ray Source'
_exptl_absorpt_coefficient_mu 5.525
_exptl_absorpt_correction_T_max 1.00000
_exptl_absorpt_correction_T_min 0.85772
_exptl_absorpt_correction_type multi-scan
_exptl_absorpt_process_details
;
CrysAlisPro, Agilent Technologies,
Version 1.171.37.35h (release 09-02-2015 CrysAlis171 .NET)
(compiled Feb  9 2015,16:26:32)
Empirical absorption correction using spherical harmonics,
 implemented in SCALE3 ABSPACK scaling algorithm.
Empirical absorption correction using spherical harmonics,
 implemented in SCALE3 ABSPACK scaling algorithm.
;
_exptl_crystal_colour orange
_exptl_crystal_density_diffrn 1.443
_exptl_crystal_description plate
_exptl_crystal_F_000 614
_exptl_crystal_size_max 0.1547
_exptl_crystal_size_mid 0.0953
_exptl_crystal_size_min 0.0408
_refine_diff_density_max 0.972
_refine_diff_density_min -0.556
_refine_diff_density_rms 0.070
_refine_ls_extinction_method none
_refine_ls_goodness_of_fit_ref 1.041
_refine_ls_hydrogen_treatment constr
_refine_ls_matrix_type full
_refine_ls_number_parameters 391
_refine_ls_number_reflns 5443
_refine_ls_number_restraints 78
_refine_ls_restrained_S_all 1.073
_refine_ls_R_factor_all 0.0331
_refine_ls_R_factor_gt 0.0324
_refine_ls_shift/su_max 0.001
_refine_ls_shift/su_mean 0.000
_refine_ls_structure_factor_coef Fsqd
_refine_ls_weighting_details 'w=1/[\s^2^(Fo^2^)+(0.0528P)^2^+1.1137P] where P=(Fo^2^+2Fc^2^)/3'
_refine_ls_weighting_scheme calc
_refine_ls_wR_factor_gt 0.0848
_refine_ls_wR_factor_ref 0.0855
_reflns_Friedel_coverage 0.000
_reflns_number_gt 5304
_reflns_number_total 5443
_reflns_threshold_expression 'I > 2\s(I)'
_cod_data_source_file c8dt00155c2.cif
_cod_data_source_block GM505
_cod_depositor_comments 'Adding full bibliography for 7045651--7045663.cif.'
_cod_original_cell_volume 1380.71(5)
_cod_database_code 7045651
_shelx_space_group_comment
;
The symmetry employed for this shelxl refinement is uniquely defined
by the following loop, which should always be used as a source of
symmetry information in preference to the above space-group names.
They are only intended as comments.
;
_reflns_odcompleteness_completeness 99.98
_reflns_odcompleteness_iscentric 1
_reflns_odcompleteness_theta 66.97
_olex2_refinement_description
;
1. Fixed Uiso
 At 1.2 times of:
  All C(H) groups, All C(H,H) groups
2. Uiso/Uaniso restraints and constraints
O1 \\sim O2 \\sim N1 \\sim C1 \\sim C2 \\sim C3 \\sim C4 \\sim C5 \\sim C6
\\sim C7 \\sim C8 \\sim Cl1: within 1.7A with sigma of 0.001 and sigma for
terminal atoms of 0.001
3. Others
 Fixed Sof: O1(0.5) O2(0.5) N1(0.5) C1(0.5) C2(0.5) C3(0.5) C4(0.5) H4(0.5)
 C5(0.5) H5(0.5) C6(0.5) C7(0.5) H7(0.5) C8(0.5) H8(0.5) Cl1(0.5) Cl2(0.5)
 Cl3(0.5) Cl4(0.5) C35(0.5) D35(0.5)
4.a Ternary CH refined with riding coordinates:
 C35(D35)
4.b Secondary CH2 refined with riding coordinates:
 C21(H21A,H21B), C22(H22A,H22B)
4.c Aromatic/amide H refined with riding coordinates:
 C10(H10), C11(H11), C12(H12), C13(H13), C14(H14), C16(H16), C17(H17),
 C18(H18), C19(H19), C20(H20), C24(H24), C25(H25), C26(H26), C27(H27), C28(H28),
  C30(H30), C31(H31), C32(H32), C33(H33), C34(H34), C4(H4), C5(H5), C7(H7),
 C8(H8)
4.d Fitted hexagon refined as free rotating group:
 C3(C4,C5,C6,C7,C8)
;
_shelx_shelxl_version_number 2014/7
_olex2_submission_special_instructions 'No special instructions were received'

loop_
_space_group_symop_operation_xyz
'x, y, z'
'-x, -y, -z'

loop_
_atom_site_label
_atom_site_type_symbol
_atom_site_fract_x
_atom_site_fract_y
_atom_site_fract_z
_atom_site_U_iso_or_equiv
_atom_site_adp_type
_atom_site_occupancy
_atom_site_site_symmetry_order
_atom_site_calc_flag
_atom_site_refinement_flags_posn
_atom_site_refinement_flags_adp
_atom_site_refinement_flags_occupancy
_atom_site_disorder_assembly
_atom_site_disorder_group
Ru1 Ru 0.5000 1.0000 0.5000 0.01475(8) Uani 1 2 d S T P . .
P1 P 0.39602(5) 1.14197(4) 0.62803(4) 0.01771(11) Uani 1 1 d . . . . .
P2 P 0.28302(5) 0.85329(4) 0.48931(4) 0.01670(11) Uani 1 1 d . . . . .
C9 C 0.4883(2) 1.2356(2) 0.78084(17) 0.0235(4) Uani 1 1 d . . . . .
C10 C 0.4917(3) 1.1780(2) 0.8461(2) 0.0344(5) Uani 1 1 d . . . . .
H10 H 0.4474 1.0931 0.8117 0.041 Uiso 1 1 calc R . . . .
C11 C 0.5609(3) 1.2468(3) 0.9620(2) 0.0414(6) Uani 1 1 d . . . . .
H11 H 0.5616 1.2077 1.0049 0.050 Uiso 1 1 calc R . . . .
C12 C 0.6285(3) 1.3728(3) 1.0138(2) 0.0385(6) Uani 1 1 d . . . . .
H12 H 0.6738 1.4187 1.0915 0.046 Uiso 1 1 calc R . . . .
C13 C 0.6286(3) 1.4304(2) 0.9498(2) 0.0337(5) Uani 1 1 d . . . . .
H13 H 0.6758 1.5150 0.9843 0.040 Uiso 1 1 calc R . . . .
C14 C 0.5584(2) 1.3625(2) 0.83376(19) 0.0261(4) Uani 1 1 d . . . . .
H14 H 0.5584 1.4022 0.7914 0.031 Uiso 1 1 calc R . . . .
C15 C 0.3502(2) 1.25670(18) 0.59799(17) 0.0207(4) Uani 1 1 d . . . . .
C16 C 0.2667(2) 1.3279(2) 0.66233(18) 0.0242(4) Uani 1 1 d . . . . .
H16 H 0.2323 1.3156 0.7193 0.029 Uiso 1 1 calc R . . . .
C17 C 0.2347(3) 1.4170(2) 0.6418(2) 0.0280(5) Uani 1 1 d . . . . .
H17 H 0.1790 1.4637 0.6849 0.034 Uiso 1 1 calc R . . . .
C18 C 0.2856(3) 1.4362(2) 0.5570(2) 0.0298(5) Uani 1 1 d . . . . .
H18 H 0.2655 1.4967 0.5441 0.036 Uiso 1 1 calc R . . . .
C19 C 0.3664(3) 1.3650(2) 0.4918(2) 0.0288(5) Uani 1 1 d . . . . .
H19 H 0.3994 1.3768 0.4342 0.035 Uiso 1 1 calc R . . . .
C20 C 0.3985(2) 1.2758(2) 0.51239(19) 0.0237(4) Uani 1 1 d . . . . .
H20 H 0.4529 1.2284 0.4682 0.028 Uiso 1 1 calc R . . . .
C21 C 0.2104(2) 1.05402(19) 0.63071(18) 0.0219(4) Uani 1 1 d . . . . .
H21A H 0.2228 1.0359 0.6922 0.026 Uiso 1 1 calc R . . . .
H21B H 0.1437 1.1035 0.6450 0.026 Uiso 1 1 calc R . . . .
C22 C 0.1406(2) 0.93348(19) 0.51701(17) 0.0208(4) Uani 1 1 d . . . . .
H22A H 0.1152 0.9504 0.4562 0.025 Uiso 1 1 calc R . . . .
H22B H 0.0496 0.8831 0.5216 0.025 Uiso 1 1 calc R . . . .
C23 C 0.2634(2) 0.79783(18) 0.59228(17) 0.0199(4) Uani 1 1 d . . . . .
C24 C 0.1241(2) 0.7171(2) 0.57878(19) 0.0245(4) Uani 1 1 d . . . . .
H24 H 0.0464 0.6882 0.5158 0.029 Uiso 1 1 calc R . . . .
C25 C 0.1010(3) 0.6797(2) 0.6586(2) 0.0285(5) Uani 1 1 d . . . . .
H25 H 0.0084 0.6256 0.6485 0.034 Uiso 1 1 calc R . . . .
C26 C 0.2158(3) 0.7230(2) 0.7533(2) 0.0297(5) Uani 1 1 d . . . . .
H26 H 0.1996 0.6993 0.8074 0.036 Uiso 1 1 calc R . . . .
C27 C 0.3546(3) 0.8017(2) 0.7669(2) 0.0307(5) Uani 1 1 d . . . . .
H27 H 0.4322 0.8297 0.8297 0.037 Uiso 1 1 calc R . . . .
C28 C 0.3785(3) 0.8392(2) 0.68669(18) 0.0244(4) Uani 1 1 d . . . . .
H28 H 0.4720 0.8921 0.6964 0.029 Uiso 1 1 calc R . . . .
C29 C 0.1901(2) 0.70844(19) 0.35491(17) 0.0205(4) Uani 1 1 d . . . . .
C30 C 0.0927(2) 0.7038(2) 0.26759(18) 0.0246(4) Uani 1 1 d . . . . .
H30 H 0.0752 0.7754 0.2769 0.030 Uiso 1 1 calc R . . . .
C31 C 0.0219(3) 0.5926(2) 0.16690(19) 0.0302(5) Uani 1 1 d . . . . .
H31 H -0.0432 0.5904 0.1095 0.036 Uiso 1 1 calc R . . . .
C32 C 0.0474(3) 0.4854(2) 0.15125(19) 0.0323(5) Uani 1 1 d . . . . .
H32 H -0.0010 0.4112 0.0839 0.039 Uiso 1 1 calc R . . . .
C33 C 0.1453(3) 0.4889(2) 0.2365(2) 0.0303(5) Uani 1 1 d . . . . .
H33 H 0.1637 0.4172 0.2258 0.036 Uiso 1 1 calc R . . . .
C34 C 0.2160(2) 0.5995(2) 0.33783(19) 0.0247(4) Uani 1 1 d . . . . .
H34 H 0.2811 0.6011 0.3948 0.030 Uiso 1 1 calc R . . . .
O1 O -0.3050(4) 0.9648(4) -0.0054(3) 0.0450(7) Uani 0.5 1 d . U . A 1
O2 O -0.2750(4) 0.7928(4) -0.1253(3) 0.0454(7) Uani 0.5 1 d . U . A 1
N1 N -0.2361(5) 0.8902(4) -0.0316(4) 0.0397(6) Uani 0.5 1 d . U . A 1
C1 C 0.3574(9) 0.9867(7) 0.3700(6) 0.0206(7) Uani 0.5 1 d . U . A 1
C2 C 0.2635(6) 0.9787(4) 0.2974(4) 0.0221(5) Uani 0.5 1 d . U . A 1
C3 C 0.1428(3) 0.9616(3) 0.2115(2) 0.0249(5) Uani 0.5 1 d . U . A 1
C4 C 0.0625(3) 1.0447(2) 0.2387(2) 0.0261(6) Uani 0.5 1 d G U . A 1
H4 H 0.0915 1.1153 0.3104 0.031 Uiso 0.5 1 calc R . . A 1
C5 C -0.0610(3) 1.0223(3) 0.1586(3) 0.0268(6) Uani 0.5 1 d G U . A 1
H5 H -0.1148 1.0779 0.1768 0.032 Uiso 0.5 1 calc R . . A 1
C6 C -0.1043(3) 0.9168(3) 0.0515(2) 0.0317(5) Uani 0.5 1 d G U . A 1
C7 C -0.0240(3) 0.8337(2) 0.0244(2) 0.0314(6) Uani 0.5 1 d G U . A 1
H7 H -0.0529 0.7631 -0.0473 0.038 Uiso 0.5 1 calc R . . A 1
C8 C 0.0996(3) 0.8561(3) 0.1044(2) 0.0308(6) Uani 0.5 1 d G U . A 1
H8 H 0.1533 0.8005 0.0862 0.037 Uiso 0.5 1 calc R . . A 1
Cl1 Cl 0.32660(15) 0.97582(14) 0.34003(11) 0.0204(3) Uani 0.5 1 d . U . A 2
Cl2 Cl 0.0378(3) 1.0761(2) 0.22016(17) 0.0716(6) Uani 0.5 1 d . . . B 2
Cl3 Cl 0.1577(5) 0.9365(5) 0.0320(3) 0.1507(18) Uani 0.5 1 d . . . B 2
Cl4 Cl -0.1150(3) 0.8127(3) 0.0760(2) 0.1106(11) Uani 0.5 1 d . . . B 2
C35 C 0.0630(11) 0.9330(9) 0.1355(6) 0.078(3) Uani 0.5 1 d . . . B 2
D35 D 0.1262 0.9176 0.1856 0.094 Uiso 0.5 1 calc R . . B 2

loop_
_atom_site_aniso_label
_atom_site_aniso_U_11
_atom_site_aniso_U_22
_atom_site_aniso_U_33
_atom_site_aniso_U_23
_atom_site_aniso_U_13
_atom_site_aniso_U_12
Ru1 0.01335(11) 0.01572(11) 0.01291(11) 0.00654(8) 0.00142(7) 0.00285(8)
P1 0.0175(2) 0.0176(2) 0.0150(2) 0.00625(19) 0.00318(18) 0.00500(18)
P2 0.0144(2) 0.0178(2) 0.0155(2) 0.00790(19) 0.00223(17) 0.00255(18)
C9 0.0211(10) 0.0279(11) 0.0174(9) 0.0079(8) 0.0044(8) 0.0083(8)
C10 0.0428(14) 0.0318(12) 0.0233(11) 0.0120(10) 0.0009(10) 0.0096(10)
C11 0.0479(15) 0.0485(16) 0.0240(12) 0.0177(12) 0.0020(11) 0.0129(13)
C12 0.0326(13) 0.0484(15) 0.0175(10) 0.0051(10) -0.0009(9) 0.0111(11)
C13 0.0262(11) 0.0306(12) 0.0256(11) 0.0025(10) 0.0024(9) 0.0039(9)
C14 0.0205(10) 0.0274(11) 0.0229(10) 0.0077(9) 0.0052(8) 0.0053(8)
C15 0.0176(9) 0.0189(9) 0.0213(9) 0.0083(8) 0.0010(7) 0.0037(7)
C16 0.0236(10) 0.0238(10) 0.0228(10) 0.0097(8) 0.0058(8) 0.0076(8)
C17 0.0267(11) 0.0237(10) 0.0315(11) 0.0108(9) 0.0071(9) 0.0108(9)
C18 0.0299(11) 0.0243(11) 0.0379(12) 0.0178(10) 0.0059(10) 0.0091(9)
C19 0.0321(12) 0.0273(11) 0.0296(11) 0.0165(10) 0.0092(9) 0.0086(9)
C20 0.0224(10) 0.0218(10) 0.0248(10) 0.0104(8) 0.0068(8) 0.0060(8)
C21 0.0212(10) 0.0236(10) 0.0211(10) 0.0107(8) 0.0082(8) 0.0072(8)
C22 0.0163(9) 0.0226(10) 0.0222(10) 0.0110(8) 0.0036(8) 0.0046(8)
C23 0.0216(10) 0.0194(9) 0.0191(9) 0.0096(8) 0.0074(8) 0.0064(8)
C24 0.0218(10) 0.0255(10) 0.0246(10) 0.0126(9) 0.0058(8) 0.0048(8)
C25 0.0299(11) 0.0261(11) 0.0326(12) 0.0171(10) 0.0134(9) 0.0066(9)
C26 0.0409(13) 0.0283(11) 0.0277(11) 0.0187(10) 0.0147(10) 0.0115(10)
C27 0.0363(13) 0.0325(12) 0.0231(11) 0.0160(10) 0.0032(9) 0.0079(10)
C28 0.0245(10) 0.0241(10) 0.0229(10) 0.0122(9) 0.0052(8) 0.0043(8)
C29 0.0171(9) 0.0213(10) 0.0183(9) 0.0084(8) 0.0042(7) 0.0014(7)
C30 0.0215(10) 0.0263(11) 0.0222(10) 0.0118(9) 0.0042(8) 0.0023(8)
C31 0.0246(11) 0.0353(12) 0.0191(10) 0.0103(9) 0.0015(8) -0.0010(9)
C32 0.0308(12) 0.0267(11) 0.0209(10) 0.0033(9) 0.0068(9) -0.0033(9)
C33 0.0332(12) 0.0217(10) 0.0285(11) 0.0079(9) 0.0127(9) 0.0040(9)
C34 0.0227(10) 0.0241(10) 0.0236(10) 0.0102(9) 0.0072(8) 0.0044(8)
O1 0.0348(12) 0.0439(12) 0.0404(12) 0.0121(10) -0.0105(10) 0.0124(10)
O2 0.0369(12) 0.0453(12) 0.0368(12) 0.0112(10) -0.0094(10) 0.0111(10)
N1 0.0331(10) 0.0408(10) 0.0345(10) 0.0137(8) -0.0081(8) 0.0106(8)
C1 0.0181(10) 0.0250(8) 0.0208(11) 0.0147(9) 0.0015(9) 0.0049(8)
C2 0.0194(9) 0.0260(7) 0.0214(9) 0.0141(8) 0.0007(7) 0.0053(7)
C3 0.0224(9) 0.0284(8) 0.0230(9) 0.0137(8) -0.0012(8) 0.0073(7)
C4 0.0231(10) 0.0304(10) 0.0229(10) 0.0133(9) -0.0011(9) 0.0079(9)
C5 0.0248(10) 0.0312(10) 0.0240(10) 0.0142(9) -0.0023(9) 0.0106(9)
C6 0.0283(9) 0.0340(9) 0.0283(9) 0.0139(8) -0.0048(8) 0.0105(8)
C7 0.0277(10) 0.0317(10) 0.0278(10) 0.0106(9) -0.0049(9) 0.0115(9)
C8 0.0264(10) 0.0310(10) 0.0273(10) 0.0100(9) -0.0040(9) 0.0100(9)
Cl1 0.0171(7) 0.0258(5) 0.0201(7) 0.0147(6) -0.0005(5) 0.0047(5)
Cl2 0.0953(15) 0.0790(13) 0.0514(10) 0.0296(9) 0.0233(10) 0.0502(12)
Cl3 0.185(3) 0.286(5) 0.0851(17) 0.110(3) 0.083(2) 0.192(4)
Cl4 0.1091(19) 0.0949(17) 0.0709(14) -0.0090(12) -0.0232(13) 0.0619(16)
C35 0.102(7) 0.109(7) 0.041(4) 0.031(4) 0.010(4) 0.080(6)

loop_
_atom_type_symbol
_atom_type_description
_atom_type_scat_dispersion_real
_atom_type_scat_dispersion_imag
_atom_type_scat_source
C C 0.0181 0.0091 'International Tables Vol C Tables 4.2.6.8 and 6.1.1.4'
H H 0.0000 0.0000 'International Tables Vol C Tables 4.2.6.8 and 6.1.1.4'
Cl Cl 0.3639 0.7018 'International Tables Vol C Tables 4.2.6.8 and 6.1.1.4'
N N 0.0311 0.0180 'International Tables Vol C Tables 4.2.6.8 and 6.1.1.4'
O O 0.0492 0.0322 'International Tables Vol C Tables 4.2.6.8 and 6.1.1.4'
P P 0.2955 0.4335 'International Tables Vol C Tables 4.2.6.8 and 6.1.1.4'
Ru Ru 0.0552 3.2960 'International Tables Vol C Tables 4.2.6.8 and 6.1.1.4'
D D 0.0000 0.0000 'International Tables Vol C Tables 4.2.6.8 and 6.1.1.4'

loop_
_exptl_crystal_face_index_h
_exptl_crystal_face_index_k
_exptl_crystal_face_index_l
_exptl_crystal_face_perp_dist
_exptl_oxdiff_crystal_face_indexfrac_h
_exptl_oxdiff_crystal_face_indexfrac_k
_exptl_oxdiff_crystal_face_indexfrac_l
_exptl_oxdiff_crystal_face_x
_exptl_oxdiff_crystal_face_y
_exptl_oxdiff_crystal_face_z
5 -4 -2 0.0522 5.3870 -4.3374 -2.0067 -0.3087 0.5650 0.7652
0 -8 3 0.0493 0.2127 -8.1162 3.2844 -0.4566 0.8401 -0.2927
-6 0 4 0.0528 -5.6223 -0.2827 4.1306 0.0531 -0.0946 -0.9941
0 8 -4 0.0432 0.2771 7.9801 -3.5762 0.4430 -0.8153 0.3728
6 1 -2 0.0809 5.6519 1.1431 -1.6535 0.3450 0.1007 0.9332
1 0 -8 0.0141 1.2828 0.4862 -8.0460 -0.8362 -0.2494 0.4884
-6 -1 3 0.0481 -5.6396 -1.1846 3.1391 -0.1667 -0.0476 -0.9849
0 0 8 0.0144 0.2611 -0.1743 7.6061 0.9318 0.2774 -0.2339

loop_
_geom_angle_atom_site_label_1
_geom_angle_atom_site_label_2
_geom_angle_atom_site_label_3
_geom_angle
_geom_angle_site_symmetry_1
_geom_angle_site_symmetry_3
P1 Ru1 P1 180.0 2_676 .
P1 Ru1 P2 82.852(17) . .
P1 Ru1 P2 82.852(17) 2_676 2_676
P1 Ru1 P2 97.148(17) 2_676 .
P1 Ru1 P2 97.147(17) . 2_676
P1 Ru1 Cl1 90.44(4) 2_676 .
P1 Ru1 Cl1 89.56(4) 2_676 2_676
P1 Ru1 Cl1 90.44(4) . 2_676
P1 Ru1 Cl1 89.56(4) . .
P2 Ru1 P2 180.0 . 2_676
P2 Ru1 Cl1 80.09(4) 2_676 2_676
P2 Ru1 Cl1 99.91(4) . 2_676
P2 Ru1 Cl1 99.91(4) 2_676 .
P2 Ru1 Cl1 80.09(4) . .
C1 Ru1 P1 88.0(2) . .
C1 Ru1 P1 92.0(2) 2_676 .
C1 Ru1 P1 88.0(2) 2_676 2_676
C1 Ru1 P1 92.0(2) . 2_676
C1 Ru1 P2 81.3(2) 2_676 2_676
C1 Ru1 P2 98.7(2) 2_676 .
C1 Ru1 P2 98.7(2) . 2_676
C1 Ru1 P2 81.3(2) . .
C1 Ru1 C1 180.0 2_676 .
Cl1 Ru1 Cl1 180.00(7) . 2_676
C9 P1 Ru1 120.47(7) . .
C9 P1 C15 101.85(10) . .
C9 P1 C21 101.33(10) . .
C15 P1 Ru1 119.71(7) . .
C15 P1 C21 102.53(10) . .
C21 P1 Ru1 108.16(7) . .
C22 P2 Ru1 104.29(7) . .
C23 P2 Ru1 125.34(7) . .
C23 P2 C22 98.61(9) . .
C29 P2 Ru1 120.40(6) . .
C29 P2 C22 104.20(9) . .
C29 P2 C23 100.25(9) . .
C10 C9 P1 119.33(18) . .
C14 C9 P1 122.04(17) . .
C14 C9 C10 118.6(2) . .
C9 C10 H10 119.8 . .
C11 C10 C9 120.5(2) . .
C11 C10 H10 119.8 . .
C10 C11 H11 119.8 . .
C12 C11 C10 120.3(3) . .
C12 C11 H11 119.8 . .
C11 C12 H12 120.1 . .
C13 C12 C11 119.7(2) . .
C13 C12 H12 120.1 . .
C12 C13 H13 119.8 . .
C12 C13 C14 120.4(2) . .
C14 C13 H13 119.8 . .
C9 C14 C13 120.5(2) . .
C9 C14 H14 119.8 . .
C13 C14 H14 119.8 . .
C16 C15 P1 120.31(16) . .
C20 C15 P1 121.08(16) . .
C20 C15 C16 118.61(19) . .
C15 C16 H16 119.7 . .
C17 C16 C15 120.6(2) . .
C17 C16 H16 119.7 . .
C16 C17 H17 119.9 . .
C18 C17 C16 120.2(2) . .
C18 C17 H17 119.9 . .
C17 C18 H18 120.2 . .
C19 C18 C17 119.6(2) . .
C19 C18 H18 120.2 . .
C18 C19 H19 119.9 . .
C18 C19 C20 120.2(2) . .
C20 C19 H19 119.9 . .
C15 C20 C19 120.8(2) . .
C15 C20 H20 119.6 . .
C19 C20 H20 119.6 . .
P1 C21 H21A 109.5 . .
P1 C21 H21B 109.5 . .
H21A C21 H21B 108.1 . .
C22 C21 P1 110.52(13) . .
C22 C21 H21A 109.5 . .
C22 C21 H21B 109.5 . .
P2 C22 H22A 110.4 . .
P2 C22 H22B 110.4 . .
C21 C22 P2 106.59(14) . .
C21 C22 H22A 110.4 . .
C21 C22 H22B 110.4 . .
H22A C22 H22B 108.6 . .
C24 C23 P2 118.63(16) . .
C28 C23 P2 122.49(16) . .
C28 C23 C24 118.75(19) . .
C23 C24 H24 119.7 . .
C25 C24 C23 120.6(2) . .
C25 C24 H24 119.7 . .
C24 C25 H25 119.9 . .
C26 C25 C24 120.2(2) . .
C26 C25 H25 119.9 . .
C25 C26 H26 120.1 . .
C27 C26 C25 119.8(2) . .
C27 C26 H26 120.1 . .
C26 C27 H27 119.9 . .
C26 C27 C28 120.3(2) . .
C28 C27 H27 119.9 . .
C23 C28 C27 120.4(2) . .
C23 C28 H28 119.8 . .
C27 C28 H28 119.8 . .
C30 C29 P2 121.30(16) . .
C30 C29 C34 118.59(19) . .
C34 C29 P2 120.12(16) . .
C29 C30 H30 119.8 . .
C31 C30 C29 120.3(2) . .
C31 C30 H30 119.8 . .
C30 C31 H31 119.7 . .
C32 C31 C30 120.6(2) . .
C32 C31 H31 119.7 . .
C31 C32 H32 120.2 . .
C31 C32 C33 119.7(2) . .
C33 C32 H32 120.2 . .
C32 C33 H33 119.9 . .
C32 C33 C34 120.2(2) . .
C34 C33 H33 119.9 . .
C29 C34 H34 119.7 . .
C33 C34 C29 120.6(2) . .
C33 C34 H34 119.7 . .
O1 N1 O2 122.9(4) . .
O1 N1 C6 118.1(4) . .
O2 N1 C6 119.0(4) . .
C2 C1 Ru1 174.7(7) . .
C1 C2 C3 175.4(6) . .
C4 C3 C2 120.3(3) . .
C4 C3 C8 120.0 . .
C8 C3 C2 119.5(3) . .
C3 C4 H4 120.0 . .
C5 C4 C3 120.0 . .
C5 C4 H4 120.0 . .
C4 C5 H5 120.0 . .
C4 C5 C6 120.0 . .
C6 C5 H5 120.0 . .
C5 C6 N1 120.5(3) . .
C5 C6 C7 120.0 . .
C7 C6 N1 119.4(3) . .
C6 C7 H7 120.0 . .
C6 C7 C8 120.0 . .
C8 C7 H7 120.0 . .
C3 C8 H8 120.0 . .
C7 C8 C3 120.0 . .
C7 C8 H8 120.0 . .
Cl2 C35 Cl4 109.8(5) . .
Cl2 C35 D35 107.7 . .
Cl3 C35 Cl2 110.8(6) . .
Cl3 C35 Cl4 112.9(5) . .
Cl3 C35 D35 107.7 . .
Cl4 C35 D35 107.7 . .

loop_
_geom_bond_atom_site_label_1
_geom_bond_atom_site_label_2
_geom_bond_distance
_geom_bond_site_symmetry_2
Ru1 P1 2.3610(5) 2_676
Ru1 P1 2.3610(5) .
Ru1 P2 2.3695(5) 2_676
Ru1 P2 2.3695(5) .
Ru1 C1 2.030(7) .
Ru1 C1 2.029(7) 2_676
Ru1 Cl1 2.4401(13) .
Ru1 Cl1 2.4402(13) 2_676
P1 C9 1.836(2) .
P1 C15 1.836(2) .
P1 C21 1.856(2) .
P2 C22 1.847(2) .
P2 C23 1.847(2) .
P2 C29 1.833(2) .
C9 C10 1.396(3) .
C9 C14 1.392(3) .
C10 H10 0.9300 .
C10 C11 1.391(3) .
C11 H11 0.9300 .
C11 C12 1.381(4) .
C12 H12 0.9300 .
C12 C13 1.380(4) .
C13 H13 0.9300 .
C13 C14 1.394(3) .
C14 H14 0.9300 .
C15 C16 1.400(3) .
C15 C20 1.389(3) .
C16 H16 0.9300 .
C16 C17 1.390(3) .
C17 H17 0.9300 .
C17 C18 1.388(3) .
C18 H18 0.9300 .
C18 C19 1.385(3) .
C19 H19 0.9300 .
C19 C20 1.393(3) .
C20 H20 0.9300 .
C21 H21A 0.9700 .
C21 H21B 0.9700 .
C21 C22 1.530(3) .
C22 H22A 0.9700 .
C22 H22B 0.9700 .
C23 C24 1.401(3) .
C23 C28 1.392(3) .
C24 H24 0.9300 .
C24 C25 1.389(3) .
C25 H25 0.9300 .
C25 C26 1.387(4) .
C26 H26 0.9300 .
C26 C27 1.385(4) .
C27 H27 0.9300 .
C27 C28 1.397(3) .
C28 H28 0.9300 .
C29 C30 1.398(3) .
C29 C34 1.400(3) .
C30 H30 0.9300 .
C30 C31 1.390(3) .
C31 H31 0.9300 .
C31 C32 1.383(4) .
C32 H32 0.9300 .
C32 C33 1.387(4) .
C33 H33 0.9300 .
C33 C34 1.391(3) .
C34 H34 0.9300 .
O1 N1 1.224(6) .
O2 N1 1.245(6) .
N1 C6 1.453(4) .
C1 C2 1.210(7) .
C2 C3 1.448(6) .
C3 C4 1.3900 .
C3 C8 1.3900 .
C4 H4 0.9300 .
C4 C5 1.3900 .
C5 H5 0.9300 .
C5 C6 1.3900 .
C6 C7 1.3900 .
C7 H7 0.9300 .
C7 C8 1.3900 .
C8 H8 0.9300 .
Cl2 C35 1.757(8) .
Cl3 C35 1.746(9) .
Cl4 C35 1.792(11) .
C35 D35 0.9800 .

loop_
_geom_torsion_atom_site_label_1
_geom_torsion_atom_site_label_2
_geom_torsion_atom_site_label_3
_geom_torsion_atom_site_label_4
_geom_torsion
Ru1 P1 C9 C10 -67.9(2)
Ru1 P1 C9 C14 110.67(17)
Ru1 P1 C15 C16 169.64(14)
Ru1 P1 C15 C20 -11.1(2)
Ru1 P1 C21 C22 -27.86(16)
Ru1 P2 C22 C21 -54.60(14)
Ru1 P2 C23 C24 175.64(13)
Ru1 P2 C23 C28 -0.2(2)
Ru1 P2 C29 C30 -79.76(18)
Ru1 P2 C29 C34 100.13(16)
P1 C9 C10 C11 -180.0(2)
P1 C9 C14 C13 -179.40(17)
P1 C15 C16 C17 178.46(17)
P1 C15 C20 C19 -178.43(17)
P1 C21 C22 P2 53.19(16)
P2 C23 C24 C25 -175.51(17)
P2 C23 C28 C27 175.14(17)
P2 C29 C30 C31 -179.19(16)
P2 C29 C34 C33 179.59(17)
C9 P1 C15 C16 -54.61(19)
C9 P1 C15 C20 124.68(18)
C9 P1 C21 C22 -155.45(15)
C9 C10 C11 C12 -0.7(4)
C10 C9 C14 C13 -0.9(3)
C10 C11 C12 C13 -0.7(4)
C11 C12 C13 C14 1.2(4)
C12 C13 C14 C9 -0.5(4)
C14 C9 C10 C11 1.4(4)
C15 P1 C9 C10 156.81(19)
C15 P1 C9 C14 -24.7(2)
C15 P1 C21 C22 99.54(15)
C15 C16 C17 C18 -0.1(3)
C16 C15 C20 C19 0.9(3)
C16 C17 C18 C19 1.0(4)
C17 C18 C19 C20 -1.0(4)
C18 C19 C20 C15 0.0(4)
C20 C15 C16 C17 -0.8(3)
C21 P1 C9 C10 51.3(2)
C21 P1 C9 C14 -130.20(18)
C21 P1 C15 C16 50.00(19)
C21 P1 C15 C20 -130.71(18)
C22 P2 C23 C24 61.23(18)
C22 P2 C23 C28 -114.62(18)
C22 P2 C29 C30 36.57(19)
C22 P2 C29 C34 -143.54(17)
C23 P2 C22 C21 75.36(15)
C23 P2 C29 C30 138.27(17)
C23 P2 C29 C34 -41.85(18)
C23 C24 C25 C26 0.5(3)
C24 C23 C28 C27 -0.7(3)
C24 C25 C26 C27 -1.3(4)
C25 C26 C27 C28 1.1(4)
C26 C27 C28 C23 -0.1(4)
C28 C23 C24 C25 0.5(3)
C29 P2 C22 C21 178.31(13)
C29 P2 C23 C24 -45.00(18)
C29 P2 C23 C28 139.15(18)
C29 C30 C31 C32 -0.4(3)
C30 C29 C34 C33 -0.5(3)
C30 C31 C32 C33 -0.5(3)
C31 C32 C33 C34 0.9(3)
C32 C33 C34 C29 -0.4(3)
C34 C29 C30 C31 0.9(3)
O1 N1 C6 C5 1.9(6)
O1 N1 C6 C7 179.8(4)
O2 N1 C6 C5 -177.5(4)
O2 N1 C6 C7 0.5(6)
N1 C6 C7 C8 -178.0(4)
C2 C3 C4 C5 -174.7(3)
C2 C3 C8 C7 174.8(3)
C3 C4 C5 C6 0.0
C4 C3 C8 C7 0.0
C4 C5 C6 N1 177.9(4)
C4 C5 C6 C7 0.0
C5 C6 C7 C8 0.0
C6 C7 C8 C3 0.0
C8 C3 C4 C5 0.0
